data_4067870
loop_
_publ_author_name
'Buchner, Magnus R.'
'Bechlars, Bettina'
'Wahl, Bernhard'
'Ruhland, Klaus'

_publ_section_title
;
 Influence of Electronically and Sterically Tunable Cinnamate Ligands on
 the Spectroscopic, Kinetic, and Thermodynamic Properties of
 Bis(triphenylphosphine)palladium(0) Olefin Complexes
;
_journal_issue 2
_journal_name_full Organometallics
_journal_page_first 588
_journal_paper_doi 10.1021/om200849n
_journal_volume 31
_journal_year 2012
_chemical_formula_sum 'C52 H43 N O5 P2 Pd'
_chemical_formula_weight 930.21
_chemical_name_systematic
;
 ?
;
_space_group_IT_number 14
_symmetry_cell_setting monoclinic
_symmetry_Int_Tables_number 14
_symmetry_space_group_name_Hall '-P 2ybc'
_symmetry_space_group_name_H-M 'P 1 21/c 1'
_atom_sites_solution_hydrogens geom
_atom_sites_solution_primary direct
_atom_sites_solution_secondary difmap
_audit_creation_date 14-April-11
_audit_creation_method SHELXL-97
_audit_update_record
;
   05-Sep-11 Updated by the Author B.B.
             Text writing by B.B.
             Checkcif    OK
;
_cell_angle_alpha 90.00
_cell_angle_beta 92.460(2)
_cell_angle_gamma 90.00
_cell_formula_units_Z 4
_cell_length_a 23.3448(9)
_cell_length_b 9.6937(3)
_cell_length_c 19.6595(7)
_cell_measurement_reflns_used 9357
_cell_measurement_temperature 173(2)
_cell_measurement_theta_max 23.23
_cell_measurement_theta_min 2.62
_cell_volume 4444.8(3)
_computing_cell_refinement 'SAINT (Bruker, 2008b)'
_computing_data_collection 'APEX II Control Software (Bruker, 2008a)'
_computing_data_reduction 'SAINT (Bruker, 2008b)'
_computing_molecular_graphics 'PLATON (Spek, 2008)'
_computing_publication_material 'PLATON (Spek, 2008)'
_computing_structure_refinement 'SHELXL97 (Sheldrick, 1998)'
_computing_structure_solution 'SIR92 (Altomare, 1992)'
_diffrn_ambient_temperature 173(2)
_diffrn_detector ' CCD plate '
_diffrn_detector_area_resol_mean 16
_diffrn_measured_fraction_theta_full 0.964
_diffrn_measured_fraction_theta_max 0.964
_diffrn_measurement_device ' \k-geometry diffractometer '
_diffrn_measurement_device_type ' Bruker APEX-II CCD '
_diffrn_measurement_method ' phi- and omega-rotation '
_diffrn_radiation_monochromator graphite
_diffrn_radiation_source 'rotating anode FR591'
_diffrn_radiation_type MoK\a
_diffrn_radiation_wavelength 0.71073
_diffrn_reflns_av_R_equivalents 0.0424
_diffrn_reflns_av_sigmaI/netI 0.0244
_diffrn_reflns_limit_h_max 25
_diffrn_reflns_limit_h_min -25
_diffrn_reflns_limit_k_max 10
_diffrn_reflns_limit_k_min -10
_diffrn_reflns_limit_l_max 21
_diffrn_reflns_limit_l_min -21
_diffrn_reflns_number 54891
_diffrn_reflns_theta_full 23.23
_diffrn_reflns_theta_max 23.23
_diffrn_reflns_theta_min 0.87
_diffrn_standards_decay_% 0
_exptl_absorpt_coefficient_mu 0.539
_exptl_absorpt_correction_T_max 0.9736
_exptl_absorpt_correction_T_min 0.9235
_exptl_absorpt_correction_type multi-scan
_exptl_absorpt_process_details 'SADABS Bruker 2008b'
_exptl_crystal_colour orange
_exptl_crystal_density_diffrn 1.390
_exptl_crystal_density_meas ?
_exptl_crystal_density_method 'not measured'
_exptl_crystal_description fragment
_exptl_crystal_F_000 1912
_exptl_crystal_size_max 0.15
_exptl_crystal_size_mid 0.10
_exptl_crystal_size_min 0.05
_refine_diff_density_max 0.352
_refine_diff_density_min -0.375
_refine_diff_density_rms 0.060
_refine_ls_extinction_method none
_refine_ls_goodness_of_fit_ref 0.955
_refine_ls_hydrogen_treatment mixed
_refine_ls_matrix_type full
_refine_ls_number_parameters 722
_refine_ls_number_reflns 6140
_refine_ls_number_restraints 0
_refine_ls_restrained_S_all 0.955
_refine_ls_R_factor_all 0.0331
_refine_ls_R_factor_gt 0.0274
_refine_ls_shift/su_max 0.001
_refine_ls_shift/su_mean 0.000
_refine_ls_structure_factor_coef Fsqd
_refine_ls_weighting_details 'calc w=1/[\s^2^(Fo^2^)+(0.0000P)^2^+13.8281P] where P=(Fo^2^+2Fc^2^)/3'
_refine_ls_weighting_scheme calc
_refine_ls_wR_factor_gt 0.0628
_refine_ls_wR_factor_ref 0.0653
_reflns_number_gt 5463
_reflns_number_total 6140
_reflns_threshold_expression >2\s(I)
_cod_data_source_file om200849n_si_001.cif
_cod_data_source_block PdPhNO2-PhOMe
_cod_depositor_comments
;
The following automatic conversions were performed:

'_symmetry_cell_setting' value 'Monoclinic' changed to 'monoclinic'
according to /home/saulius/struct/CIF-dictionaries/cif_core.dic
dictionary named 'cif_core.dic' version 2.4.1 from 2010-06-29.

Automatic conversion script
Id: cif_fix_values 1715 2011-07-08 13:25:40Z adriana 

The following automatic conversions were performed:

'_exptl_crystal_density_meas' value 'none' was changed to '?' - the
value is perceived as not measured.

Automatic conversion script
Id: cif_fix_values 3008 2015-01-20 13:52:24Z robertas 
;
_cod_original_sg_symbol_Hall '-P 2yn'
_cod_original_sg_symbol_H-M P2(1)/c
_cod_database_code 4067870

loop_
_symmetry_equiv_pos_as_xyz
'x, y, z'
'-x, y+1/2, -z+1/2'
'-x, -y, -z'
'x, -y-1/2, z-1/2'

loop_
_atom_site_label
_atom_site_type_symbol
_atom_site_fract_x
_atom_site_fract_y
_atom_site_fract_z
_atom_site_U_iso_or_equiv
_atom_site_adp_type
_atom_site_occupancy
_atom_site_symmetry_multiplicity
_atom_site_calc_flag
Pd1 Pd 0.248411(10) 0.10927(2) 0.234724(11) 0.01834(8) Uani 1 1 d
P1 P 0.31059(4) -0.01709(8) 0.16887(4) 0.02051(19) Uani 1 1 d
P2 P 0.17641(3) 0.21668(9) 0.16906(4) 0.02119(19) Uani 1 1 d
N1 N 0.01089(13) -0.0499(4) 0.41678(14) 0.0397(8) Uani 1 1 d
O1 O -0.02666(11) 0.0344(3) 0.42999(14) 0.0520(7) Uani 1 1 d
O2 O 0.00466(11) -0.1754(3) 0.42104(14) 0.0521(7) Uani 1 1 d
O3 O 0.34521(9) 0.2615(2) 0.34580(10) 0.0273(5) Uani 1 1 d
O4 O 0.37149(9) 0.0465(2) 0.37779(11) 0.0310(6) Uani 1 1 d
O5 O 0.59226(10) 0.1878(3) 0.46350(14) 0.0506(7) Uani 1 1 d
C1 C 0.32004(13) -0.1960(3) 0.19764(15) 0.0205(7) Uani 1 1 d
C2 C 0.33890(15) -0.2178(4) 0.26493(17) 0.0303(8) Uani 1 1 d
C3 C 0.34488(16) -0.3480(4) 0.29139(18) 0.0342(9) Uani 1 1 d
C4 C 0.33220(17) -0.4616(4) 0.25160(19) 0.0372(9) Uani 1 1 d
C5 C 0.31462(18) -0.4417(4) 0.1846(2) 0.0427(10) Uani 1 1 d
C6 C 0.30872(16) -0.3106(4) 0.15748(18) 0.0321(9) Uani 1 1 d
C7 C 0.38383(14) 0.0502(3) 0.17376(15) 0.0256(8) Uani 1 1 d
C8 C 0.43150(16) -0.0296(4) 0.16050(19) 0.0378(9) Uani 1 1 d
C9 C 0.48596(17) 0.0278(5) 0.1637(2) 0.0477(11) Uani 1 1 d
C10 C 0.49290(19) 0.1652(5) 0.1798(2) 0.0514(12) Uani 1 1 d
C11 C 0.44629(19) 0.2455(5) 0.1931(2) 0.0468(11) Uani 1 1 d
C12 C 0.39217(17) 0.1887(4) 0.19039(18) 0.0339(9) Uani 1 1 d
C13 C 0.29462(14) -0.0301(3) 0.07684(15) 0.0254(8) Uani 1 1 d
C14 C 0.33007(18) 0.0278(4) 0.02941(18) 0.0338(9) Uani 1 1 d
C15 C 0.3124(2) 0.0312(4) -0.03919(19) 0.0459(11) Uani 1 1 d
C16 C 0.2608(2) -0.0243(5) -0.0609(2) 0.0504(12) Uani 1 1 d
C17 C 0.22582(19) -0.0832(4) -0.01473(19) 0.0439(10) Uani 1 1 d
C18 C 0.24217(16) -0.0849(4) 0.05396(17) 0.0323(9) Uani 1 1 d
C19 C 0.19591(13) 0.3395(3) 0.10287(15) 0.0213(7) Uani 1 1 d
C20 C 0.24554(15) 0.3180(4) 0.06862(17) 0.0291(8) Uani 1 1 d
C21 C 0.26238(17) 0.4104(4) 0.01980(17) 0.0351(9) Uani 1 1 d
C22 C 0.23053(16) 0.5263(4) 0.00521(17) 0.0313(9) Uani 1 1 d
C23 C 0.18050(16) 0.5477(4) 0.03795(18) 0.0352(9) Uani 1 1 d
C24 C 0.16323(16) 0.4553(4) 0.08643(18) 0.0325(9) Uani 1 1 d
C25 C 0.12944(13) 0.0919(3) 0.12430(16) 0.0261(8) Uani 1 1 d
C26 C 0.10681(15) 0.1130(4) 0.05857(18) 0.0338(8) Uani 1 1 d
C27 C 0.07612(16) 0.0095(4) 0.0249(2) 0.0415(10) Uani 1 1 d
C28 C 0.06740(16) -0.1150(5) 0.0560(2) 0.0438(10) Uani 1 1 d
C29 C 0.08872(17) -0.1368(4) 0.1216(2) 0.0428(10) Uani 1 1 d
C30 C 0.11976(16) -0.0341(4) 0.15536(19) 0.0349(9) Uani 1 1 d
C31 C 0.12817(14) 0.3228(3) 0.21856(16) 0.0272(8) Uani 1 1 d
C32 C 0.07016(16) 0.2973(5) 0.22328(19) 0.0392(10) Uani 1 1 d
C33 C 0.0368(2) 0.3836(6) 0.2623(2) 0.0580(14) Uani 1 1 d
C34 C 0.0607(2) 0.4943(6) 0.2963(2) 0.0648(15) Uani 1 1 d
C35 C 0.1183(2) 0.5206(5) 0.2920(2) 0.0563(12) Uani 1 1 d
C36 C 0.15191(18) 0.4356(4) 0.25363(19) 0.0386(9) Uani 1 1 d
C37 C 0.22670(14) 0.1573(4) 0.33627(15) 0.0234(7) Uani 1 1 d
C38 C 0.27705(13) 0.0764(3) 0.33831(15) 0.0213(7) Uani 1 1 d
C39 C 0.17093(13) 0.1020(3) 0.35521(14) 0.0234(7) Uani 1 1 d
C40 C 0.15653(15) -0.0375(4) 0.34808(17) 0.0293(8) Uani 1 1 d
C41 C 0.10487(15) -0.0879(4) 0.36814(17) 0.0314(8) Uani 1 1 d
C42 C 0.06589(14) 0.0022(4) 0.39498(16) 0.0298(8) Uani 1 1 d
C43 C 0.07805(16) 0.1404(4) 0.40211(17) 0.0328(9) Uani 1 1 d
C44 C 0.13019(15) 0.1891(4) 0.38261(17) 0.0286(8) Uani 1 1 d
C45 C 0.33249(13) 0.1423(3) 0.35262(14) 0.0210(7) Uani 1 1 d
C46 C 0.42650(13) 0.0944(3) 0.39901(16) 0.0267(8) Uani 1 1 d
C47 C 0.43541(16) 0.1503(4) 0.46248(19) 0.0361(9) Uani 1 1 d
C48 C 0.49053(16) 0.1850(4) 0.4858(2) 0.0385(9) Uani 1 1 d
C49 C 0.53584(15) 0.1613(4) 0.44511(18) 0.0339(9) Uani 1 1 d
C50 C 0.52614(16) 0.1065(4) 0.3805(2) 0.0394(9) Uani 1 1 d
C51 C 0.47136(16) 0.0733(4) 0.35735(19) 0.0342(9) Uani 1 1 d
C52 C 0.6039(2) 0.2405(5) 0.5300(2) 0.0522(12) Uani 1 1 d
H1 H 0.3473(13) -0.148(3) 0.2899(16) 0.019(9) Uiso 1 1 d
H2 H 0.3583(15) -0.359(4) 0.3362(19) 0.041(10) Uiso 1 1 d
H3 H 0.3354(15) -0.552(4) 0.2692(18) 0.044(11) Uiso 1 1 d
H4 H 0.3060(16) -0.515(4) 0.1591(19) 0.048(12) Uiso 1 1 d
H5 H 0.2971(13) -0.298(3) 0.1122(17) 0.026(9) Uiso 1 1 d
H6 H 0.4271(14) -0.116(4) 0.1515(16) 0.029(10) Uiso 1 1 d
H7 H 0.5165(17) -0.028(4) 0.1548(18) 0.047(12) Uiso 1 1 d
H8 H 0.5284(17) 0.203(4) 0.1822(19) 0.050(12) Uiso 1 1 d
H9 H 0.4493(17) 0.337(4) 0.204(2) 0.056(13) Uiso 1 1 d
H10 H 0.3615(14) 0.237(3) 0.1973(16) 0.025(9) Uiso 1 1 d
H11 H 0.3650(15) 0.064(4) 0.0436(16) 0.031(10) Uiso 1 1 d
H12 H 0.3366(15) 0.071(4) -0.0664(19) 0.042(11) Uiso 1 1 d
H13 H 0.2498(16) -0.024(4) -0.107(2) 0.057(12) Uiso 1 1 d
H14 H 0.1909(16) -0.119(4) -0.0281(18) 0.042(11) Uiso 1 1 d
H15 H 0.2175(14) -0.120(3) 0.0842(17) 0.030(10) Uiso 1 1 d
H16 H 0.2675(14) 0.245(4) 0.0782(17) 0.033(10) Uiso 1 1 d
H17 H 0.2950(15) 0.398(4) -0.0023(17) 0.038(10) Uiso 1 1 d
H18 H 0.2414(14) 0.588(4) -0.0267(17) 0.035(10) Uiso 1 1 d
H19 H 0.1582(14) 0.620(4) 0.0273(16) 0.033(10) Uiso 1 1 d
H20 H 0.1306(15) 0.470(3) 0.1073(16) 0.030(10) Uiso 1 1 d
H21 H 0.1122(14) 0.195(4) 0.0379(17) 0.032(10) Uiso 1 1 d
H22 H 0.0630(15) 0.024(4) -0.0190(19) 0.045(11) Uiso 1 1 d
H23 H 0.0474(16) -0.182(4) 0.0338(18) 0.045(11) Uiso 1 1 d
H24 H 0.0846(14) -0.219(4) 0.1428(17) 0.034(10) Uiso 1 1 d
H25 H 0.1349(14) -0.050(3) 0.1970(17) 0.028(9) Uiso 1 1 d
H26 H 0.0559(13) 0.224(3) 0.2016(16) 0.022(9) Uiso 1 1 d
H27 H 0.0004(19) 0.359(4) 0.2645(19) 0.051(13) Uiso 1 1 d
H28 H 0.039(2) 0.551(5) 0.323(2) 0.083(16) Uiso 1 1 d
H29 H 0.1343(19) 0.597(5) 0.315(2) 0.074(15) Uiso 1 1 d
H30 H 0.1918(16) 0.454(4) 0.2517(17) 0.036(10) Uiso 1 1 d
H31 H 0.2313(11) 0.244(3) 0.3437(13) 0.007(8) Uiso 1 1 d
H32 H 0.2749(11) -0.015(3) 0.3497(13) 0.010(7) Uiso 1 1 d
H33 H 0.1817(13) -0.096(3) 0.3314(15) 0.024(9) Uiso 1 1 d
H34 H 0.0944(14) -0.179(4) 0.3646(16) 0.033(10) Uiso 1 1 d
H35 H 0.0538(15) 0.195(4) 0.4175(17) 0.033(10) Uiso 1 1 d
H36 H 0.1393(14) 0.275(4) 0.3873(16) 0.028(10) Uiso 1 1 d
H37 H 0.4053(16) 0.165(4) 0.4888(18) 0.041(11) Uiso 1 1 d
H38 H 0.4951(15) 0.223(4) 0.5265(19) 0.042(11) Uiso 1 1 d
H39 H 0.5571(16) 0.093(4) 0.3554(18) 0.042(11) Uiso 1 1 d
H40 H 0.4635(15) 0.032(4) 0.3151(19) 0.047(11) Uiso 1 1 d
H41 H 0.5858(18) 0.327(5) 0.535(2) 0.061(14) Uiso 1 1 d
H42 H 0.5885(16) 0.177(4) 0.565(2) 0.057(12) Uiso 1 1 d
H43 H 0.6460(19) 0.244(4) 0.531(2) 0.060(13) Uiso 1 1 d

loop_
_atom_site_aniso_label
_atom_site_aniso_U_11
_atom_site_aniso_U_22
_atom_site_aniso_U_33
_atom_site_aniso_U_23
_atom_site_aniso_U_13
_atom_site_aniso_U_12
Pd1 0.01945(14) 0.01962(14) 0.01600(13) -0.00067(10) 0.00133(9) 0.00327(11)
P1 0.0254(5) 0.0181(4) 0.0184(4) -0.0001(3) 0.0039(3) 0.0030(4)
P2 0.0204(4) 0.0225(5) 0.0206(4) 0.0000(4) 0.0002(3) 0.0029(4)
N1 0.030(2) 0.059(2) 0.0298(17) 0.0012(16) -0.0034(14) -0.0110(18)
O1 0.0236(15) 0.076(2) 0.0569(18) -0.0021(16) 0.0058(13) -0.0011(15)
O2 0.0450(17) 0.058(2) 0.0529(18) 0.0020(15) 0.0023(13) -0.0220(15)
O3 0.0339(14) 0.0202(14) 0.0278(12) 0.0008(10) 0.0017(10) 0.0008(10)
O4 0.0251(13) 0.0242(13) 0.0427(14) 0.0016(11) -0.0112(11) 0.0010(10)
O5 0.0318(15) 0.0628(19) 0.0564(18) 0.0025(15) -0.0080(13) -0.0180(14)
C1 0.0218(18) 0.0196(18) 0.0204(17) 0.0010(14) 0.0038(13) 0.0001(14)
C2 0.041(2) 0.025(2) 0.0246(19) -0.0066(17) -0.0017(16) 0.0043(17)
C3 0.048(2) 0.030(2) 0.0245(19) 0.0078(17) -0.0007(17) 0.0055(17)
C4 0.051(2) 0.017(2) 0.044(2) 0.0084(18) 0.0019(18) 0.0000(17)
C5 0.064(3) 0.020(2) 0.043(2) -0.0031(19) -0.011(2) -0.0097(19)
C6 0.043(2) 0.026(2) 0.026(2) 0.0007(17) -0.0058(17) -0.0027(17)
C7 0.033(2) 0.0220(19) 0.0226(17) 0.0019(14) 0.0072(14) 0.0006(15)
C8 0.035(2) 0.035(3) 0.044(2) -0.0009(19) 0.0115(17) 0.0051(19)
C9 0.028(2) 0.063(3) 0.053(3) 0.004(2) 0.0140(19) 0.005(2)
C10 0.034(3) 0.069(3) 0.051(3) 0.009(2) 0.007(2) -0.022(2)
C11 0.051(3) 0.038(3) 0.052(3) 0.001(2) 0.009(2) -0.016(2)
C12 0.034(2) 0.033(2) 0.036(2) 0.0013(17) 0.0076(17) 0.0009(19)
C13 0.036(2) 0.0201(18) 0.0199(17) 0.0010(14) 0.0058(15) 0.0109(15)
C14 0.052(3) 0.021(2) 0.029(2) 0.0004(16) 0.0114(18) 0.0076(18)
C15 0.083(4) 0.029(2) 0.027(2) 0.0094(18) 0.020(2) 0.017(2)
C16 0.080(4) 0.052(3) 0.019(2) -0.0005(19) -0.005(2) 0.033(3)
C17 0.049(3) 0.052(3) 0.030(2) -0.0054(19) -0.007(2) 0.021(2)
C18 0.037(2) 0.036(2) 0.0242(19) -0.0034(16) 0.0032(17) 0.0132(18)
C19 0.0235(18) 0.0220(18) 0.0182(16) -0.0017(14) -0.0044(14) -0.0011(14)
C20 0.032(2) 0.027(2) 0.0283(19) -0.0007(16) 0.0031(16) 0.0095(17)
C21 0.039(2) 0.039(2) 0.0283(19) -0.0002(17) 0.0128(17) 0.0011(19)
C22 0.045(2) 0.028(2) 0.0204(18) 0.0033(16) 0.0001(17) -0.0012(18)
C23 0.041(2) 0.029(2) 0.035(2) 0.0074(17) -0.0025(18) 0.0117(19)
C24 0.026(2) 0.039(2) 0.032(2) 0.0073(17) 0.0023(17) 0.0086(17)
C25 0.0202(18) 0.028(2) 0.0297(18) -0.0036(16) 0.0013(14) 0.0017(15)
C26 0.030(2) 0.034(2) 0.037(2) -0.0007(19) -0.0065(16) -0.0012(18)
C27 0.033(2) 0.050(3) 0.040(2) -0.010(2) -0.0099(18) -0.0019(19)
C28 0.028(2) 0.047(3) 0.056(3) -0.021(2) 0.0030(19) -0.010(2)
C29 0.039(2) 0.036(3) 0.054(3) -0.001(2) 0.009(2) -0.0121(19)
C30 0.034(2) 0.040(2) 0.031(2) 0.0023(18) 0.0019(17) -0.0051(18)
C31 0.028(2) 0.032(2) 0.0219(17) 0.0059(15) 0.0012(14) 0.0091(16)
C32 0.031(2) 0.054(3) 0.032(2) 0.001(2) 0.0011(17) 0.009(2)
C33 0.032(3) 0.100(4) 0.043(3) 0.007(3) 0.009(2) 0.029(3)
C34 0.072(4) 0.078(4) 0.045(3) -0.006(3) 0.010(3) 0.050(3)
C35 0.074(4) 0.042(3) 0.053(3) -0.011(2) 0.005(2) 0.029(3)
C36 0.043(3) 0.033(2) 0.040(2) -0.0030(18) 0.0027(19) 0.0124(19)
C37 0.030(2) 0.023(2) 0.0173(17) -0.0042(14) 0.0035(14) 0.0018(16)
C38 0.028(2) 0.019(2) 0.0163(16) 0.0009(14) 0.0014(13) 0.0017(15)
C39 0.0259(18) 0.031(2) 0.0129(15) 0.0014(14) 0.0003(13) 0.0035(16)
C40 0.030(2) 0.031(2) 0.0266(19) -0.0062(16) 0.0021(16) 0.0043(18)
C41 0.035(2) 0.029(2) 0.0295(19) -0.0034(16) -0.0023(16) -0.0070(18)
C42 0.0232(19) 0.043(2) 0.0226(17) 0.0010(16) -0.0010(14) -0.0041(17)
C43 0.027(2) 0.044(3) 0.0277(19) 0.0001(17) 0.0070(16) 0.0092(19)
C44 0.031(2) 0.026(2) 0.0286(19) -0.0025(16) 0.0056(15) 0.0006(17)
C45 0.0266(19) 0.023(2) 0.0135(15) -0.0024(13) 0.0030(13) 0.0050(15)
C46 0.0243(19) 0.0187(18) 0.036(2) 0.0027(15) -0.0064(15) 0.0008(15)
C47 0.029(2) 0.043(2) 0.037(2) -0.0071(18) 0.0012(18) -0.0030(18)
C48 0.042(2) 0.044(2) 0.029(2) -0.0018(19) -0.0050(18) -0.0110(19)
C49 0.028(2) 0.030(2) 0.043(2) 0.0116(17) -0.0065(17) -0.0075(16)
C50 0.031(2) 0.044(2) 0.044(2) -0.0038(19) 0.0081(19) -0.0065(19)
C51 0.039(2) 0.030(2) 0.032(2) -0.0024(17) -0.0009(18) -0.0037(17)
C52 0.050(3) 0.048(3) 0.057(3) 0.015(2) -0.021(2) -0.020(2)

loop_
_atom_type_symbol
_atom_type_description
_atom_type_scat_dispersion_real
_atom_type_scat_dispersion_imag
_atom_type_scat_source
C C 0.0033 0.0016 'International Tables Vol C Tables 4.2.6.8 and 6.1.1.4'
H H 0.0000 0.0000 'International Tables Vol C Tables 4.2.6.8 and 6.1.1.4'
N N 0.0061 0.0033 'International Tables Vol C Tables 4.2.6.8 and 6.1.1.4'
O O 0.0106 0.0060 'International Tables Vol C Tables 4.2.6.8 and 6.1.1.4'
P P 0.1023 0.0942 'International Tables Vol C Tables 4.2.6.8 and 6.1.1.4'
Pd Pd -0.9988 1.0072 'International Tables Vol C Tables 4.2.6.8 and 6.1.1.4'

loop_
_geom_angle_atom_site_label_1
_geom_angle_atom_site_label_2
_geom_angle_atom_site_label_3
_geom_angle
C37 Pd1 C38 38.61(12)
C37 Pd1 P2 103.13(9)
C38 Pd1 P2 141.74(9)
C37 Pd1 P1 144.36(9)
C38 Pd1 P1 105.87(9)
P2 Pd1 P1 112.31(3)
C7 P1 C1 102.79(14)
C7 P1 C13 103.07(15)
C1 P1 C13 104.80(14)
C7 P1 Pd1 112.70(11)
C1 P1 Pd1 113.24(10)
C13 P1 Pd1 118.56(10)
C25 P2 C19 104.43(14)
C25 P2 C31 104.88(15)
C19 P2 C31 100.88(14)
C25 P2 Pd1 112.03(11)
C19 P2 Pd1 119.30(10)
C31 P2 Pd1 113.75(10)
O2 N1 O1 123.6(3)
O2 N1 C42 118.1(3)
O1 N1 C42 118.3(3)
C45 O4 C46 117.6(2)
C49 O5 C52 117.0(3)
C6 C1 C2 117.8(3)
C6 C1 P1 124.5(2)
C2 C1 P1 117.7(2)
C3 C2 C1 121.6(3)
C3 C2 H1 119(2)
C1 C2 H1 119(2)
C2 C3 C4 120.4(3)
C2 C3 H2 119(2)
C4 C3 H2 120(2)
C5 C4 C3 118.7(3)
C5 C4 H3 120(2)
C3 C4 H3 122(2)
C4 C5 C6 121.2(4)
C4 C5 H4 119(2)
C6 C5 H4 120(2)
C1 C6 C5 120.4(3)
C1 C6 H5 119(2)
C5 C6 H5 121(2)
C8 C7 C12 118.4(3)
C8 C7 P1 123.1(3)
C12 C7 P1 118.5(3)
C9 C8 C7 120.5(4)
C9 C8 H6 120(2)
C7 C8 H6 119(2)
C10 C9 C8 119.8(4)
C10 C9 H7 122(2)
C8 C9 H7 118(2)
C11 C10 C9 120.4(4)
C11 C10 H8 120(3)
C9 C10 H8 120(3)
C10 C11 C12 119.9(4)
C10 C11 H9 123(3)
C12 C11 H9 117(3)
C11 C12 C7 120.9(4)
C11 C12 H10 123(2)
C7 C12 H10 117(2)
C14 C13 C18 118.5(3)
C14 C13 P1 122.1(3)
C18 C13 P1 118.9(2)
C13 C14 C15 119.9(4)
C13 C14 H11 120(2)
C15 C14 H11 120(2)
C16 C15 C14 120.8(4)
C16 C15 H12 124(2)
C14 C15 H12 115(2)
C15 C16 C17 119.8(4)
C15 C16 H13 120(2)
C17 C16 H13 120(3)
C16 C17 C18 120.2(4)
C16 C17 H14 121(2)
C18 C17 H14 119(2)
C17 C18 C13 120.8(4)
C17 C18 H15 119(2)
C13 C18 H15 120(2)
C20 C19 C24 118.2(3)
C20 C19 P2 119.1(2)
C24 C19 P2 122.6(2)
C19 C20 C21 120.7(3)
C19 C20 H16 120(2)
C21 C20 H16 119(2)
C22 C21 C20 120.6(4)
C22 C21 H17 118(2)
C20 C21 H17 121(2)
C21 C22 C23 119.3(3)
C21 C22 H18 121(2)
C23 C22 H18 119(2)
C22 C23 C24 120.3(4)
C22 C23 H19 120(2)
C24 C23 H19 119(2)
C23 C24 C19 120.8(3)
C23 C24 H20 120(2)
C19 C24 H20 119(2)
C26 C25 C30 118.4(3)
C26 C25 P2 123.1(3)
C30 C25 P2 118.4(3)
C27 C26 C25 120.4(4)
C27 C26 H21 120(2)
C25 C26 H21 120(2)
C28 C27 C26 120.6(4)
C28 C27 H22 120(2)
C26 C27 H22 119(2)
C27 C28 C29 119.8(4)
C27 C28 H23 120(2)
C29 C28 H23 120(2)
C28 C29 C30 119.9(4)
C28 C29 H24 122(2)
C30 C29 H24 118(2)
C29 C30 C25 120.9(4)
C29 C30 H25 119(2)
C25 C30 H25 120(2)
C32 C31 C36 118.5(3)
C32 C31 P2 124.0(3)
C36 C31 P2 117.5(3)
C31 C32 C33 120.0(4)
C31 C32 H26 117(2)
C33 C32 H26 123(2)
C34 C33 C32 120.9(5)
C34 C33 H27 124(3)
C32 C33 H27 115(3)
C35 C34 C33 119.5(4)
C35 C34 H28 119(3)
C33 C34 H28 121(3)
C34 C35 C36 120.1(5)
C34 C35 H29 119(3)
C36 C35 H29 121(3)
C35 C36 C31 120.9(4)
C35 C36 H30 119(2)
C31 C36 H30 120(2)
C38 C37 C39 122.3(3)
C38 C37 Pd1 70.99(17)
C39 C37 Pd1 114.0(2)
C38 C37 H31 116.2(19)
C39 C37 H31 114.7(19)
Pd1 C37 H31 109.9(18)
C37 C38 C45 119.5(3)
C37 C38 Pd1 70.40(17)
C45 C38 Pd1 110.9(2)
C37 C38 H32 119.4(17)
C45 C38 H32 115.7(17)
Pd1 C38 H32 111.0(17)
C44 C39 C40 117.3(3)
C44 C39 C37 120.1(3)
C40 C39 C37 122.6(3)
C41 C40 C39 121.7(3)
C41 C40 H33 119(2)
C39 C40 H33 120(2)
C40 C41 C42 119.0(3)
C40 C41 H34 124(2)
C42 C41 H34 117(2)
C43 C42 C41 121.2(3)
C43 C42 N1 119.1(3)
C41 C42 N1 119.7(3)
C42 C43 C44 119.2(4)
C42 C43 H35 121(2)
C44 C43 H35 120(2)
C43 C44 C39 121.7(4)
C43 C44 H36 121(2)
C39 C44 H36 117(2)
O3 C45 O4 121.7(3)
O3 C45 C38 128.3(3)
O4 C45 C38 109.9(3)
C47 C46 C51 120.9(3)
C47 C46 O4 120.0(3)
C51 C46 O4 118.8(3)
C46 C47 C48 119.9(4)
C46 C47 H37 120(2)
C48 C47 H37 120(2)
C49 C48 C47 119.6(4)
C49 C48 H38 122(2)
C47 C48 H38 118(2)
C48 C49 O5 124.7(3)
C48 C49 C50 119.9(3)
O5 C49 C50 115.4(3)
C51 C50 C49 120.4(4)
C51 C50 H39 123(2)
C49 C50 H39 117(2)
C46 C51 C50 119.3(3)
C46 C51 H40 118(2)
C50 C51 H40 123(2)
O5 C52 H41 111(3)
O5 C52 H42 111(2)
H41 C52 H42 107(3)
O5 C52 H43 100(2)
H41 C52 H43 114(4)
H42 C52 H43 114(3)

loop_
_geom_bond_atom_site_label_1
_geom_bond_atom_site_label_2
_geom_bond_distance
Pd1 C37 2.132(3)
Pd1 C38 2.140(3)
Pd1 P2 2.3216(8)
Pd1 P1 2.3334(8)
P1 C7 1.829(3)
P1 C1 1.835(3)
P1 C13 1.836(3)
P2 C25 1.832(3)
P2 C19 1.835(3)
P2 C31 1.835(3)
N1 O2 1.228(4)
N1 O1 1.234(4)
N1 C42 1.461(4)
O3 C45 1.202(4)
O4 C45 1.377(4)
O4 C46 1.412(4)
O5 C49 1.375(4)
O5 C52 1.419(5)
C1 C6 1.382(5)
C1 C2 1.392(4)
C2 C3 1.370(5)
C2 H1 0.85(3)
C3 C4 1.375(5)
C3 H2 0.93(4)
C4 C5 1.377(5)
C4 H3 0.94(4)
C5 C6 1.383(5)
C5 H4 0.89(4)
C6 H5 0.93(3)
C7 C8 1.390(5)
C7 C12 1.393(5)
C8 C9 1.387(6)
C8 H6 0.86(3)
C9 C10 1.377(6)
C9 H7 0.92(4)
C10 C11 1.372(6)
C10 H8 0.90(4)
C11 C12 1.377(5)
C11 H9 0.91(4)
C12 H10 0.87(3)
C13 C14 1.391(5)
C13 C18 1.392(5)
C14 C15 1.394(5)
C14 H11 0.92(3)
C15 C16 1.370(6)
C15 H12 0.88(4)
C16 C17 1.372(6)
C16 H13 0.93(4)
C17 C18 1.388(5)
C17 H14 0.91(4)
C18 H15 0.91(3)
C19 C20 1.381(5)
C19 C24 1.387(5)
C20 C21 1.382(5)
C20 H16 0.89(3)
C21 C22 1.371(5)
C21 H17 0.90(4)
C22 C23 1.373(5)
C22 H18 0.91(4)
C23 C24 1.381(5)
C23 H19 0.90(3)
C24 H20 0.89(3)
C25 C26 1.390(5)
C25 C30 1.389(5)
C26 C27 1.384(5)
C26 H21 0.90(3)
C27 C28 1.372(6)
C27 H22 0.92(4)
C28 C29 1.380(6)
C28 H23 0.90(4)
C29 C30 1.383(5)
C29 H24 0.90(4)
C30 H25 0.89(3)
C31 C32 1.384(5)
C31 C36 1.395(5)
C32 C33 1.395(6)
C32 H26 0.88(3)
C33 C34 1.371(7)
C33 H27 0.89(4)
C34 C35 1.376(7)
C34 H28 0.92(5)
C35 C36 1.384(5)
C35 H29 0.94(5)
C36 H30 0.95(3)
C37 C38 1.413(5)
C37 C39 1.471(5)
C37 H31 0.86(3)
C38 C45 1.460(4)
C38 H32 0.92(3)
C39 C44 1.397(5)
C39 C40 1.399(5)
C40 C41 1.375(5)
C40 H33 0.89(3)
C41 C42 1.382(5)
C41 H34 0.92(4)
C42 C43 1.376(5)
C43 C44 1.375(5)
C43 H35 0.84(3)
C44 H36 0.87(3)
C46 C47 1.368(5)
C46 C51 1.372(5)
C47 C48 1.389(5)
C47 H37 0.90(4)
C48 C49 1.373(5)
C48 H38 0.88(4)
C49 C50 1.386(5)
C50 C51 1.377(5)
C50 H39 0.90(4)
C51 H40 0.93(4)
C52 H41 0.95(4)
C52 H42 1.00(4)
C52 H43 0.98(4)
